data_7021043
loop_
_publ_author_name
'Liu, Jinying'
'Ma, Chengbing'
'Chen, Hui'
'Hu, Mingqiang'
'Wen, Huimin'
'Cui, Honghua'
'Chen, Changneng'

_publ_section_title
;
 The first heterometallic examples of 3d-4f heptanuclear
 [Mn(II)(3)Ln(III)(4)] complexes with planar disc-like cores and diverse
 magnetic properties.
;
_journal_issue 11
_journal_name_full 'Dalton transactions (Cambridge, England : 2003)'
_journal_page_first 3787
_journal_page_last 3790
_journal_paper_doi 10.1039/c3dt32985b
_journal_volume 42
_journal_year 2013
_chemical_formula_moiety 'C72 H138 Mn3 N2 Nd4 O33'
_chemical_formula_sum 'C72 H138 Mn3 N2 Nd4 O33'
_chemical_formula_weight 2301.62
_space_group_IT_number 167
_symmetry_cell_setting hexagonal
_symmetry_space_group_name_Hall '-R 3 2"c'
_symmetry_space_group_name_H-M 'R -3 c :H'
_atom_sites_solution_hydrogens geom
_atom_sites_solution_primary direct
_atom_sites_solution_secondary difmap
_audit_creation_method
;
SHELXL-97

The two tert-butyl groups were each disordered into two positions
with occupancies of 71/29,52/48, respectively,
and the temperature factors of all atoms were restrained by using
the command DELU/SIMU/ISOR. The subsequent refinement gave good ellipsoid plot.
The bond lengths and bond angles of those two tert-butyl groups
were restrained by using DFIX.
All the hydrogens were added geometrically. The terminal H2O ligand
were confirmed by the charge consideration and bond-valence-sum (BVS) calculations,
but O6 atoms lies in a special location (O(6)on threefold axis),
and may involve in some form of disorde,we failed to added the hydrogens on them,
and these six hydrogens were calculated in the reported formula.
;
_cell_angle_alpha 90.00
_cell_angle_beta 90.00
_cell_angle_gamma 120.00
_cell_formula_units_Z 6
_cell_length_a 17.9410(6)
_cell_length_b 17.9410(6)
_cell_length_c 57.790(5)
_cell_measurement_reflns_used 1886
_cell_measurement_temperature 293(2)
_cell_measurement_theta_max 27.4797
_cell_measurement_theta_min 2.1960
_cell_volume 16109.3(16)
_computing_cell_refinement 'Bruker XSCANS'
_computing_data_collection 'Bruker XSCANS'
_computing_data_reduction 'Bruker SHELXTL'
_computing_molecular_graphics 'Bruker SHELXTL'
_computing_publication_material 'Bruker SHELXTL'
_computing_structure_refinement 'SHELXL-97 (Sheldrick, 1997)'
_computing_structure_solution 'SHELXS-97 (Sheldrick, 1990)'
_diffrn_ambient_temperature 293(2)
_diffrn_detector_area_resol_mean 13.6612
_diffrn_measured_fraction_theta_full 0.998
_diffrn_measured_fraction_theta_max 0.998
_diffrn_measurement_device_type 'Bruker P4'
_diffrn_measurement_method '\w scans'
_diffrn_radiation_monochromator graphite
_diffrn_radiation_source 'fine-focus sealed tube'
_diffrn_radiation_type MoK\a
_diffrn_radiation_wavelength 0.71073
_diffrn_reflns_av_R_equivalents 0.0404
_diffrn_reflns_av_sigmaI/netI 0.0171
_diffrn_reflns_limit_h_max 21
_diffrn_reflns_limit_h_min -21
_diffrn_reflns_limit_k_max 21
_diffrn_reflns_limit_k_min -20
_diffrn_reflns_limit_l_max 54
_diffrn_reflns_limit_l_min -68
_diffrn_reflns_number 32266
_diffrn_reflns_theta_full 24.99
_diffrn_reflns_theta_max 24.99
_diffrn_reflns_theta_min 2.27
_exptl_absorpt_coefficient_mu 2.305
_exptl_absorpt_correction_T_max 1.0000
_exptl_absorpt_correction_T_min 0.4817
_exptl_absorpt_correction_type multi-scan
_exptl_absorpt_process_details 'CrystalClear (Rigaku Corp., 2004)'
_exptl_crystal_colour Colorless
_exptl_crystal_density_diffrn 1.424
_exptl_crystal_density_method 'not measured'
_exptl_crystal_description prism
_exptl_crystal_F_000 6942
_exptl_crystal_size_max 0.53
_exptl_crystal_size_mid 0.5
_exptl_crystal_size_min 0.3
_platon_squeeze_details
;
;
_refine_diff_density_max 2.256
_refine_diff_density_min -0.876
_refine_diff_density_rms 0.104
_refine_ls_extinction_method none
_refine_ls_goodness_of_fit_ref 1.068
_refine_ls_hydrogen_treatment constr
_refine_ls_matrix_type full
_refine_ls_number_parameters 231
_refine_ls_number_reflns 3150
_refine_ls_number_restraints 258
_refine_ls_restrained_S_all 1.055
_refine_ls_R_factor_all 0.0497
_refine_ls_R_factor_gt 0.0453
_refine_ls_shift/su_max 0.000
_refine_ls_shift/su_mean 0.000
_refine_ls_structure_factor_coef Fsqd
_refine_ls_weighting_details 'calc w=1/[\s^2^(Fo^2^)+(0.0863P)^2^+101.3595P] where P=(Fo^2^+2Fc^2^)/3'
_refine_ls_weighting_scheme calc
_refine_ls_wR_factor_gt 0.1365
_refine_ls_wR_factor_ref 0.1429
_reflns_number_gt 2816
_reflns_number_total 3150
_reflns_threshold_expression >2sigma(I)
_cod_data_source_file c3dt32985b.txt
_cod_data_source_block 1
_cod_original_cell_volume 16109.2(17)
_cod_original_sg_symbol_H-M R-3c
_cod_database_code 7021043

loop_
_symmetry_equiv_pos_as_xyz
'x, y, z'
'-y, x-y, z'
'-x+y, -x, z'
'y, x, -z+1/2'
'x-y, -y, -z+1/2'
'-x, -x+y, -z+1/2'
'x+2/3, y+1/3, z+1/3'
'-y+2/3, x-y+1/3, z+1/3'
'-x+y+2/3, -x+1/3, z+1/3'
'y+2/3, x+1/3, -z+5/6'
'x-y+2/3, -y+1/3, -z+5/6'
'-x+2/3, -x+y+1/3, -z+5/6'
'x+1/3, y+2/3, z+2/3'
'-y+1/3, x-y+2/3, z+2/3'
'-x+y+1/3, -x+2/3, z+2/3'
'y+1/3, x+2/3, -z+7/6'
'x-y+1/3, -y+2/3, -z+7/6'
'-x+1/3, -x+y+2/3, -z+7/6'
'-x, -y, -z'
'y, -x+y, -z'
'x-y, x, -z'
'-y, -x, z-1/2'
'-x+y, y, z-1/2'
'x, x-y, z-1/2'
'-x+2/3, -y+1/3, -z+1/3'
'y+2/3, -x+y+1/3, -z+1/3'
'x-y+2/3, x+1/3, -z+1/3'
'-y+2/3, -x+1/3, z-1/6'
'-x+y+2/3, y+1/3, z-1/6'
'x+2/3, x-y+1/3, z-1/6'
'-x+1/3, -y+2/3, -z+2/3'
'y+1/3, -x+y+2/3, -z+2/3'
'x-y+1/3, x+2/3, -z+2/3'
'-y+1/3, -x+2/3, z+1/6'
'-x+y+1/3, y+2/3, z+1/6'
'x+1/3, x-y+2/3, z+1/6'

loop_
_atom_site_label
_atom_site_type_symbol
_atom_site_fract_x
_atom_site_fract_y
_atom_site_fract_z
_atom_site_U_iso_or_equiv
_atom_site_adp_type
_atom_site_occupancy
_atom_site_symmetry_multiplicity
_atom_site_calc_flag
_atom_site_refinement_flags
_atom_site_disorder_assembly
_atom_site_disorder_group
N1 N 0.6667 0.3333 0.03646(11) 0.0402(14) Uani 1 3 d S . .
Mn1 Mn 0.86928(6) 0.3333 0.0833 0.0402(3) Uani 1 2 d S . .
Nd1 Nd 0.6667 0.11314(2) 0.0833 0.04483(19) Uani 1 2 d S . .
Nd2 Nd 0.6667 0.3333 0.0833 0.03033(19) Uani 1 6 d S . .
O1 O 0.7258(3) 0.0934(3) 0.04679(8) 0.0805(13) Uani 1 1 d . . .
O2 O 0.8008(2) 0.2268(2) 0.05804(6) 0.0507(8) Uani 1 1 d . . .
O3 O 0.5364(2) -0.0035(2) 0.06712(7) 0.0649(10) Uani 1 1 d . . .
O4 O 0.4242(2) 0.0162(2) 0.06458(7) 0.0590(9) Uani 1 1 d . . .
O5 O 0.81043(17) 0.40840(19) 0.06620(6) 0.0380(8) Uani 1 1 d . . .
O6 O 0.6667 -0.0360(6) 0.0833 0.135(3) Uani 1 2 d SU . .
C1 C 0.8243(3) 0.4130(3) 0.04149(10) 0.0440(12) Uani 1 1 d . . .
H1B H 0.8343 0.3669 0.0367 0.065(17) Uiso 1 1 calc R . .
H1C H 0.8752 0.4672 0.0377 0.078 Uiso 1 1 calc R . .
C2 C 0.7487(4) 0.4057(4) 0.02864(9) 0.0624(14) Uani 1 1 d . . .
H2A H 0.7473 0.4587 0.0306 0.075 Uiso 1 1 calc R . .
H2B H 0.7558 0.3989 0.0123 0.075 Uiso 1 1 calc R . .
C3 C 0.7934(4) 0.1646(4) 0.04566(10) 0.0577(13) Uani 1 1 d . A .
C4 C 0.8650(3) 0.1778(3) 0.02922(8) 0.0772(15) Uani 1 1 d DU . .
C5 C 0.8384(6) 0.1004(5) 0.01332(18) 0.101(3) Uani 0.710(14) 1 d PDU A 1
H5A H 0.7933 0.0942 0.0032 0.152 Uiso 0.710(14) 1 calc PR A 1
H5B H 0.8181 0.0492 0.0225 0.152 Uiso 0.710(14) 1 calc PR A 1
H5C H 0.8871 0.1090 0.0043 0.152 Uiso 0.710(14) 1 calc PR A 1
C6 C 0.8902(7) 0.2581(5) 0.01458(17) 0.093(3) Uani 0.710(14) 1 d PDU A 1
H6A H 0.8441 0.2471 0.0042 0.139 Uiso 0.710(14) 1 calc PR A 1
H6B H 0.9412 0.2722 0.0059 0.139 Uiso 0.710(14) 1 calc PR A 1
H6C H 0.9012 0.3054 0.0245 0.139 Uiso 0.710(14) 1 calc PR A 1
C7 C 0.9416(5) 0.1922(8) 0.04409(15) 0.085(3) Uani 0.710(14) 1 d PDU A 1
H7A H 0.9939 0.2366 0.0373 0.128 Uiso 0.710(14) 1 calc PR A 1
H7B H 0.9436 0.1398 0.0449 0.128 Uiso 0.710(14) 1 calc PR A 1
H7C H 0.9354 0.2093 0.0594 0.128 Uiso 0.710(14) 1 calc PR A 1
C5' C 0.8503(14) 0.0869(6) 0.0257(5) 0.091(4) Uani 0.290(14) 1 d PDU A 2
H5'A H 0.8054 0.0571 0.0145 0.136 Uiso 0.290(14) 1 calc PR A 2
H5'B H 0.8338 0.0563 0.0401 0.136 Uiso 0.290(14) 1 calc PR A 2
H5'C H 0.9024 0.0903 0.0202 0.136 Uiso 0.290(14) 1 calc PR A 2
C6' C 0.8604(15) 0.2155(16) 0.0059(2) 0.100(4) Uani 0.290(14) 1 d PDU A 2
H6'A H 0.8027 0.1841 0.0000 0.150 Uiso 0.290(14) 1 calc PR A 2
H6'B H 0.8989 0.2113 -0.0048 0.150 Uiso 0.290(14) 1 calc PR A 2
H6'C H 0.8766 0.2749 0.0078 0.150 Uiso 0.290(14) 1 calc PR A 2
C7' C 0.9534(7) 0.2347(13) 0.0402(4) 0.080(4) Uani 0.290(14) 1 d PDU A 2
H7'A H 0.9628 0.2033 0.0521 0.120 Uiso 0.290(14) 1 calc PR A 2
H7'B H 0.9558 0.2851 0.0467 0.120 Uiso 0.290(14) 1 calc PR A 2
H7'C H 0.9972 0.2516 0.0285 0.120 Uiso 0.290(14) 1 calc PR A 2
C8 C 0.4617(4) -0.0252(3) 0.06080(10) 0.0601(13) Uani 1 1 d . B .
C9 C 0.4128(4) -0.1090(4) 0.04682(12) 0.1094(17) Uani 1 1 d DU . .
C10 C 0.4215(9) -0.0820(8) 0.02140(14) 0.1101(17) Uani 0.524(8) 1 d PDU B 1
H10A H 0.4199 -0.0295 0.0202 0.165 Uiso 0.524(8) 1 calc PR B 1
H10B H 0.3749 -0.1263 0.0127 0.165 Uiso 0.524(8) 1 calc PR B 1
H10C H 0.4752 -0.0733 0.0154 0.165 Uiso 0.524(8) 1 calc PR B 1
C11 C 0.4443(8) -0.1735(7) 0.0500(2) 0.1099(17) Uani 0.524(8) 1 d PDU B 1
H11A H 0.4785 -0.1706 0.0369 0.165 Uiso 0.524(8) 1 calc PR B 1
H11B H 0.3956 -0.2305 0.0512 0.165 Uiso 0.524(8) 1 calc PR B 1
H11C H 0.4784 -0.1597 0.0638 0.165 Uiso 0.524(8) 1 calc PR B 1
C12 C 0.3184(5) -0.1506(8) 0.0542(2) 0.1099(17) Uani 0.524(8) 1 d PDU B 1
H12A H 0.2915 -0.1234 0.0461 0.165 Uiso 0.524(8) 1 calc PR B 1
H12B H 0.3152 -0.1438 0.0705 0.165 Uiso 0.524(8) 1 calc PR B 1
H12C H 0.2892 -0.2108 0.0504 0.165 Uiso 0.524(8) 1 calc PR B 1
C10' C 0.4760(7) -0.1040(9) 0.0283(2) 0.1101(17) Uani 0.476(8) 1 d PDU B 2
H10D H 0.4838 -0.0615 0.0169 0.165 Uiso 0.476(8) 1 calc PR B 2
H10E H 0.4535 -0.1591 0.0209 0.165 Uiso 0.476(8) 1 calc PR B 2
H10F H 0.5303 -0.0884 0.0353 0.165 Uiso 0.476(8) 1 calc PR B 2
C11' C 0.3961(10) -0.1806(7) 0.0640(2) 0.1098(18) Uani 0.476(8) 1 d PDU B 2
H11D H 0.4486 -0.1814 0.0667 0.165 Uiso 0.476(8) 1 calc PR B 2
H11E H 0.3535 -0.2351 0.0578 0.165 Uiso 0.476(8) 1 calc PR B 2
H11F H 0.3759 -0.1703 0.0784 0.165 Uiso 0.476(8) 1 calc PR B 2
C12' C 0.3281(6) -0.1282(9) 0.0354(3) 0.1099(17) Uani 0.476(8) 1 d PDU B 2
H12D H 0.3383 -0.0821 0.0251 0.165 Uiso 0.476(8) 1 calc PR B 2
H12E H 0.2878 -0.1334 0.0472 0.165 Uiso 0.476(8) 1 calc PR B 2
H12F H 0.3050 -0.1811 0.0269 0.165 Uiso 0.476(8) 1 calc PR B 2

loop_
_atom_site_aniso_label
_atom_site_aniso_U_11
_atom_site_aniso_U_22
_atom_site_aniso_U_33
_atom_site_aniso_U_23
_atom_site_aniso_U_13
_atom_site_aniso_U_12
N1 0.043(2) 0.043(2) 0.035(3) 0.000 0.000 0.0213(11)
Mn1 0.0375(4) 0.0411(5) 0.0433(6) 0.0013(4) 0.00064(19) 0.0205(3)
Nd1 0.0409(2) 0.0364(2) 0.0586(3) 0.00044(7) 0.00087(14) 0.02043(12)
Nd2 0.0321(2) 0.0321(2) 0.0269(3) 0.000 0.000 0.01603(12)
O1 0.066(3) 0.060(2) 0.100(3) -0.027(2) 0.017(2) 0.020(2)
O2 0.054(2) 0.0492(19) 0.0518(19) -0.0059(15) 0.0034(15) 0.0283(16)
O3 0.052(2) 0.045(2) 0.094(3) -0.0117(19) -0.002(2) 0.0216(18)
O4 0.054(2) 0.0438(19) 0.076(2) -0.0120(17) -0.0092(18) 0.0216(17)
O5 0.0384(17) 0.0421(18) 0.0336(18) 0.0044(12) 0.0042(11) 0.0200(14)
O6 0.135(3) 0.131(3) 0.139(3) -0.0004(9) -0.0008(18) 0.0677(14)
C1 0.048(3) 0.048(3) 0.035(3) 0.0066(19) 0.009(2) 0.023(2)
C2 0.067(3) 0.069(4) 0.039(3) 0.008(2) 0.007(2) 0.025(3)
C3 0.058(3) 0.058(3) 0.059(3) -0.015(3) -0.001(3) 0.030(3)
C4 0.072(3) 0.088(3) 0.081(3) -0.018(3) 0.015(3) 0.047(3)
C5 0.094(5) 0.103(5) 0.095(6) -0.037(4) 0.024(5) 0.040(4)
C6 0.097(5) 0.102(5) 0.079(5) -0.004(4) 0.028(4) 0.049(4)
C7 0.065(4) 0.097(6) 0.099(5) -0.008(5) 0.015(4) 0.045(4)
C5' 0.087(6) 0.096(5) 0.089(7) -0.025(6) 0.019(6) 0.046(5)
C6' 0.096(7) 0.109(7) 0.085(6) -0.007(6) 0.011(6) 0.043(6)
C7' 0.064(5) 0.091(7) 0.093(6) -0.011(6) 0.018(5) 0.045(5)
C8 0.065(4) 0.045(3) 0.066(3) -0.001(2) -0.001(3) 0.024(3)
C9 0.122(3) 0.084(3) 0.120(3) -0.036(3) -0.021(3) 0.049(3)
C10 0.122(3) 0.084(3) 0.120(3) -0.036(3) -0.021(3) 0.048(3)
C11 0.122(3) 0.084(3) 0.120(3) -0.036(3) -0.021(3) 0.049(3)
C12 0.122(3) 0.084(3) 0.120(3) -0.036(3) -0.021(3) 0.048(3)
C10' 0.122(3) 0.084(3) 0.120(3) -0.036(3) -0.021(3) 0.048(3)
C11' 0.122(3) 0.084(3) 0.120(3) -0.036(3) -0.021(3) 0.049(3)
C12' 0.122(3) 0.084(3) 0.120(3) -0.036(3) -0.021(3) 0.048(3)

loop_
_atom_type_symbol
_atom_type_description
_atom_type_scat_dispersion_real
_atom_type_scat_dispersion_imag
_atom_type_scat_source
C C 0.0033 0.0016 'International Tables Vol C Tables 4.2.6.8 and 6.1.1.4'
H H 0.0000 0.0000 'International Tables Vol C Tables 4.2.6.8 and 6.1.1.4'
N N 0.0061 0.0033 'International Tables Vol C Tables 4.2.6.8 and 6.1.1.4'
O O 0.0106 0.0060 'International Tables Vol C Tables 4.2.6.8 and 6.1.1.4'
Mn Mn 0.3368 0.7283 'International Tables Vol C Tables 4.2.6.8 and 6.1.1.4'
Nd Nd -0.1943 3.0179 'International Tables Vol C Tables 4.2.6.8 and 6.1.1.4'

loop_
_geom_angle_atom_site_label_1
_geom_angle_atom_site_label_2
_geom_angle_atom_site_label_3
_geom_angle
_geom_angle_site_symmetry_1
_geom_angle_site_symmetry_3
C2 N1 C2 110.9(3) 3_665 .
C2 N1 C2 110.9(3) 3_665 2_655
C2 N1 C2 110.9(3) . 2_655
C2 N1 Nd2 108.0(3) 3_665 .
C2 N1 Nd2 108.0(3) . .
C2 N1 Nd2 108.0(3) 2_655 .
O4 Mn1 O4 97.8(2) 2_655 18_654
O4 Mn1 O2 98.75(14) 2_655 .
O4 Mn1 O2 90.50(14) 18_654 .
O4 Mn1 O2 90.50(14) 2_655 17_554
O4 Mn1 O2 98.76(14) 18_654 17_554
O2 Mn1 O2 165.93(18) . 17_554
O4 Mn1 O5 89.62(13) 2_655 .
O4 Mn1 O5 172.34(13) 18_654 .
O2 Mn1 O5 90.14(12) . .
O2 Mn1 O5 79.29(13) 17_554 .
O4 Mn1 O5 172.33(13) 2_655 17_554
O4 Mn1 O5 89.62(13) 18_654 17_554
O2 Mn1 O5 79.29(13) . 17_554
O2 Mn1 O5 90.14(12) 17_554 17_554
O5 Mn1 O5 83.00(15) . 17_554
O4 Mn1 Nd2 131.08(11) 2_655 .
O4 Mn1 Nd2 131.09(11) 18_654 .
O2 Mn1 Nd2 82.97(9) . .
O2 Mn1 Nd2 82.97(9) 17_554 .
O5 Mn1 Nd2 41.50(7) . .
O5 Mn1 Nd2 41.50(7) 17_554 .
O3 Nd1 O3 135.00(18) . 18_654
O3 Nd1 O5 77.85(11) . 3_665
O3 Nd1 O5 145.88(11) 18_654 3_665
O3 Nd1 O5 145.88(11) . 17_554
O3 Nd1 O5 77.85(11) 18_654 17_554
O5 Nd1 O5 72.44(14) 3_665 17_554
O3 Nd1 O1 80.95(14) . .
O3 Nd1 O1 83.26(16) 18_654 .
O5 Nd1 O1 96.13(15) 3_665 .
O5 Nd1 O1 118.17(12) 17_554 .
O3 Nd1 O1 83.27(16) . 18_654
O3 Nd1 O1 80.95(14) 18_654 18_654
O5 Nd1 O1 118.17(12) 3_665 18_654
O5 Nd1 O1 96.13(15) 17_554 18_654
O1 Nd1 O1 138.0(2) . 18_654
O3 Nd1 O6 67.50(9) . .
O3 Nd1 O6 67.50(9) 18_654 .
O5 Nd1 O6 143.78(7) 3_665 .
O5 Nd1 O6 143.78(7) 17_554 .
O1 Nd1 O6 68.98(11) . .
O1 Nd1 O6 68.97(11) 18_654 .
O3 Nd1 O2 124.05(12) . .
O3 Nd1 O2 71.26(12) 18_654 .
O5 Nd1 O2 82.31(10) 3_665 .
O5 Nd1 O2 68.32(11) 17_554 .
O1 Nd1 O2 49.86(12) . .
O1 Nd1 O2 150.28(13) 18_654 .
O6 Nd1 O2 108.17(7) . .
O3 Nd1 O2 71.26(12) . 18_654
O3 Nd1 O2 124.05(12) 18_654 18_654
O5 Nd1 O2 68.32(11) 3_665 18_654
O5 Nd1 O2 82.31(10) 17_554 18_654
O1 Nd1 O2 150.28(13) . 18_654
O1 Nd1 O2 49.86(12) 18_654 18_654
O6 Nd1 O2 108.17(7) . 18_654
O2 Nd1 O2 143.66(14) . 18_654
O3 Nd1 C3 104.24(14) . .
O3 Nd1 C3 72.45(15) 18_654 .
O5 Nd1 C3 92.93(14) 3_665 .
O5 Nd1 C3 93.78(13) 17_554 .
O1 Nd1 C3 24.73(14) . .
O1 Nd1 C3 148.90(15) 18_654 .
O6 Nd1 C3 85.84(11) . .
O2 Nd1 C3 25.67(13) . .
O2 Nd1 C3 161.18(14) 18_654 .
O3 Nd1 C3 72.45(15) . 18_654
O3 Nd1 C3 104.24(14) 18_654 18_654
O5 Nd1 C3 93.79(13) 3_665 18_654
O5 Nd1 C3 92.93(14) 17_554 18_654
O1 Nd1 C3 148.90(15) . 18_654
O1 Nd1 C3 24.73(14) 18_654 18_654
O6 Nd1 C3 85.84(11) . 18_654
O2 Nd1 C3 161.19(14) . 18_654
O2 Nd1 C3 25.67(13) 18_654 18_654
C3 Nd1 C3 171.7(2) . 18_654
O3 Nd1 Nd2 112.50(9) . .
O3 Nd1 Nd2 112.50(9) 18_654 .
O5 Nd1 Nd2 36.22(7) 3_665 .
O5 Nd1 Nd2 36.22(7) 17_554 .
O1 Nd1 Nd2 111.02(11) . .
O1 Nd1 Nd2 111.03(11) 18_654 .
O6 Nd1 Nd2 180.0 . .
O2 Nd1 Nd2 71.83(7) . .
O2 Nd1 Nd2 71.83(7) 18_654 .
C3 Nd1 Nd2 94.16(11) . .
C3 Nd1 Nd2 94.16(11) 18_654 .
O5 Nd2 O5 104.70(10) 3_665 .
O5 Nd2 O5 73.12(16) 3_665 17_554
O5 Nd2 O5 77.51(15) . 17_554
O5 Nd2 O5 104.70(10) 3_665 2_655
O5 Nd2 O5 104.70(10) . 2_655
O5 Nd2 O5 177.32(15) 17_554 2_655
O5 Nd2 O5 177.31(15) 3_665 16_544
O5 Nd2 O5 73.12(16) . 16_544
O5 Nd2 O5 104.71(10) 17_554 16_544
O5 Nd2 O5 77.51(15) 2_655 16_544
O5 Nd2 O5 77.51(15) 3_665 18_654
O5 Nd2 O5 177.32(14) . 18_654
O5 Nd2 O5 104.71(10) 17_554 18_654
O5 Nd2 O5 73.12(16) 2_655 18_654
O5 Nd2 O5 104.71(10) 16_544 18_654
O5 Nd2 N1 66.10(8) 3_665 .
O5 Nd2 N1 66.10(8) . .
O5 Nd2 N1 113.89(8) 17_554 .
O5 Nd2 N1 66.10(8) 2_655 .
O5 Nd2 N1 113.90(8) 16_544 .
O5 Nd2 N1 113.90(8) 18_654 .
O5 Nd2 N1 113.90(8) 3_665 16_544
O5 Nd2 N1 113.90(8) . 16_544
O5 Nd2 N1 66.10(8) 17_554 16_544
O5 Nd2 N1 113.90(8) 2_655 16_544
O5 Nd2 N1 66.11(8) 16_544 16_544
O5 Nd2 N1 66.11(8) 18_654 16_544
N1 Nd2 N1 180.0 . 16_544
O5 Nd2 Mn1 88.66(7) 3_665 .
O5 Nd2 Mn1 38.76(7) . .
O5 Nd2 Mn1 38.75(7) 17_554 .
O5 Nd2 Mn1 143.44(8) 2_655 .
O5 Nd2 Mn1 88.66(7) 16_544 .
O5 Nd2 Mn1 143.44(8) 18_654 .
N1 Nd2 Mn1 90.0 . .
N1 Nd2 Mn1 90.0 16_544 .
O5 Nd2 Mn1 38.76(7) 3_665 3_665
O5 Nd2 Mn1 143.44(8) . 3_665
O5 Nd2 Mn1 88.66(7) 17_554 3_665
O5 Nd2 Mn1 88.66(7) 2_655 3_665
O5 Nd2 Mn1 143.44(8) 16_544 3_665
O5 Nd2 Mn1 38.75(7) 18_654 3_665
N1 Nd2 Mn1 90.0 . 3_665
N1 Nd2 Mn1 90.0 16_544 3_665
Mn1 Nd2 Mn1 120.0 . 3_665
O5 Nd2 Mn1 143.44(8) 3_665 2_655
O5 Nd2 Mn1 88.66(7) . 2_655
O5 Nd2 Mn1 143.44(8) 17_554 2_655
O5 Nd2 Mn1 38.76(7) 2_655 2_655
O5 Nd2 Mn1 38.76(7) 16_544 2_655
O5 Nd2 Mn1 88.66(7) 18_654 2_655
N1 Nd2 Mn1 90.0 . 2_655
N1 Nd2 Mn1 90.0 16_544 2_655
Mn1 Nd2 Mn1 120.0 . 2_655
Mn1 Nd2 Mn1 120.0 3_665 2_655
O5 Nd2 Nd1 36.56(8) 3_665 .
O5 Nd2 Nd1 91.34(7) . .
O5 Nd2 Nd1 36.56(8) 17_554 .
O5 Nd2 Nd1 141.24(7) 2_655 .
O5 Nd2 Nd1 141.24(7) 16_544 .
O5 Nd2 Nd1 91.34(7) 18_654 .
N1 Nd2 Nd1 90.0 . .
N1 Nd2 Nd1 90.0 16_544 .
Mn1 Nd2 Nd1 60.0 . .
Mn1 Nd2 Nd1 60.0 3_665 .
Mn1 Nd2 Nd1 180.0 2_655 .
C3 O1 Nd1 99.5(3) . .
C3 O2 Mn1 153.1(4) . .
C3 O2 Nd1 88.8(3) . .
Mn1 O2 Nd1 101.26(12) . .
C8 O3 Nd1 143.8(3) . .
C8 O4 Mn1 130.6(4) . 3_665
C1 O5 Mn1 109.9(3) . .
C1 O5 Nd2 122.4(3) . .
Mn1 O5 Nd2 99.74(12) . .
C1 O5 Nd1 110.4(3) . 2_655
Mn1 O5 Nd1 105.60(13) . 2_655
Nd2 O5 Nd1 107.22(13) . 2_655
O5 C1 C2 111.3(4) . .
O5 C1 H1B 109.4 . .
C2 C1 H1B 109.4 . .
O5 C1 H1C 109.4 . .
C2 C1 H1C 109.4 . .
H1B C1 H1C 108.0 . .
N1 C2 C1 113.0(4) . .
N1 C2 H2A 109.0 . .
C1 C2 H2A 109.0 . .
N1 C2 H2B 109.0 . .
C1 C2 H2B 109.0 . .
H2A C2 H2B 107.8 . .
O1 C3 O2 119.3(5) . .
O1 C3 C4 120.4(5) . .
O2 C3 C4 120.3(5) . .
O1 C3 Nd1 55.8(3) . .
O2 C3 Nd1 65.6(3) . .
C4 C3 Nd1 166.6(4) . .
C3 C4 C7' 111.1(9) . .
C3 C4 C7 107.1(5) . .
C7' C4 C7 27.2(8) . .
C3 C4 C6' 113.1(9) . .
C7' C4 C6' 109.66(15) . .
C7 C4 C6' 131.6(9) . .
C3 C4 C5 112.3(5) . .
C7' C4 C5 127.1(10) . .
C7 C4 C5 109.66(15) . .
C6' C4 C5 79.1(8) . .
C3 C4 C5' 103.6(9) . .
C7' C4 C5' 109.56(15) . .
C7 C4 C5' 85.2(8) . .
C6' C4 C5' 109.61(15) . .
C5 C4 C5' 30.9(8) . .
C3 C4 C6 108.8(5) . .
C7' C4 C6 83.1(8) . .
C7 C4 C6 109.47(15) . .
C6' C4 C6 32.1(8) . .
C5 C4 C6 109.51(15) . .
C5' C4 C6 137.9(9) . .
C4 C5 H5A 109.5 . .
C4 C5 H5B 109.5 . .
H5A C5 H5B 109.5 . .
C4 C5 H5C 109.5 . .
H5A C5 H5C 109.5 . .
H5B C5 H5C 109.5 . .
C4 C6 H6A 109.5 . .
C4 C6 H6B 109.5 . .
H6A C6 H6B 109.5 . .
C4 C6 H6C 109.5 . .
H6A C6 H6C 109.5 . .
H6B C6 H6C 109.5 . .
C4 C7 H7A 109.5 . .
C4 C7 H7B 109.5 . .
H7A C7 H7B 109.5 . .
C4 C7 H7C 109.5 . .
H7A C7 H7C 109.5 . .
H7B C7 H7C 109.5 . .
C4 C5' H5'A 109.5 . .
C4 C5' H5'B 109.5 . .
H5'A C5' H5'B 109.5 . .
C4 C5' H5'C 109.5 . .
H5'A C5' H5'C 109.5 . .
H5'B C5' H5'C 109.5 . .
C4 C6' H6'A 109.5 . .
C4 C6' H6'B 109.5 . .
H6'A C6' H6'B 109.5 . .
C4 C6' H6'C 109.5 . .
H6'A C6' H6'C 109.5 . .
H6'B C6' H6'C 109.5 . .
C4 C7' H7'A 109.5 . .
C4 C7' H7'B 109.5 . .
H7'A C7' H7'B 109.5 . .
C4 C7' H7'C 109.5 . .
H7'A C7' H7'C 109.5 . .
H7'B C7' H7'C 109.5 . .
O4 C8 O3 125.3(5) . .
O4 C8 C9 117.5(5) . .
O3 C8 C9 117.2(5) . .
C11 C9 C12' 125.6(8) . .
C11 C9 C11' 44.0(6) . .
C12' C9 C11' 109.60(15) . .
C11 C9 C10' 65.5(6) . .
C12' C9 C10' 109.59(15) . .
C11' C9 C10' 109.45(15) . .
C11 C9 C10 109.62(15) . .
C12' C9 C10 65.8(6) . .
C11' C9 C10 146.7(7) . .
C10' C9 C10 49.7(6) . .
C11 C9 C12 109.59(15) . .
C12' C9 C12 43.6(6) . .
C11' C9 C12 72.9(6) . .
C10' C9 C12 146.0(7) . .
C10 C9 C12 109.43(15) . .
C11 C9 C8 115.6(6) . .
C12' C9 C8 117.5(7) . .
C11' C9 C8 104.9(7) . .
C10' C9 C8 105.5(6) . .
C10 C9 C8 106.0(6) . .
C12 C9 C8 106.4(7) . .
C9 C10 H10A 109.5 . .
C9 C10 H10B 109.5 . .
H10A C10 H10B 109.5 . .
C9 C10 H10C 109.5 . .
H10A C10 H10C 109.5 . .
H10B C10 H10C 109.5 . .
C9 C11 H11A 109.5 . .
C9 C11 H11B 109.5 . .
H11A C11 H11B 109.5 . .
C9 C11 H11C 109.5 . .
H11A C11 H11C 109.5 . .
H11B C11 H11C 109.5 . .
C9 C12 H12A 109.5 . .
C9 C12 H12B 109.5 . .
H12A C12 H12B 109.5 . .
C9 C12 H12C 109.5 . .
H12A C12 H12C 109.5 . .
H12B C12 H12C 109.5 . .
C9 C10' H10D 109.5 . .
C9 C10' H10E 109.5 . .
H10D C10' H10E 109.5 . .
C9 C10' H10F 109.5 . .
H10D C10' H10F 109.5 . .
H10E C10' H10F 109.5 . .
C9 C11' H11D 109.5 . .
C9 C11' H11E 109.5 . .
H11D C11' H11E 109.5 . .
C9 C11' H11F 109.5 . .
H11D C11' H11F 109.5 . .
H11E C11' H11F 109.5 . .
C9 C12' H12D 109.5 . .
C9 C12' H12E 109.5 . .
H12D C12' H12E 109.5 . .
C9 C12' H12F 109.5 . .
H12D C12' H12F 109.5 . .
H12E C12' H12F 109.5 . .

loop_
_geom_bond_atom_site_label_1
_geom_bond_atom_site_label_2
_geom_bond_distance
_geom_bond_site_symmetry_2
N1 C2 1.465(6) 3_665
N1 C2 1.465(6) .
N1 C2 1.465(6) 2_655
N1 Nd2 2.709(6) .
Mn1 O4 2.107(4) 2_655
Mn1 O4 2.107(4) 18_654
Mn1 O2 2.225(3) .
Mn1 O2 2.225(3) 17_554
Mn1 O5 2.309(3) .
Mn1 O5 2.309(3) 17_554
Mn1 Nd2 3.6351(11) .
Nd1 O3 2.414(4) .
Nd1 O3 2.414(4) 18_654
Nd1 O5 2.464(3) 3_665
Nd1 O5 2.463(3) 17_554
Nd1 O1 2.467(4) .
Nd1 O1 2.467(4) 18_654
Nd1 O6 2.676(10) .
Nd1 O2 2.680(3) .
Nd1 O2 2.680(3) 18_654
Nd1 C3 2.943(6) .
Nd1 C3 2.943(6) 18_654
Nd1 Nd2 3.9505(4) .
Nd2 O5 2.444(3) 3_665
Nd2 O5 2.444(3) .
Nd2 O5 2.444(3) 17_554
Nd2 O5 2.444(3) 2_655
Nd2 O5 2.444(3) 16_544
Nd2 O5 2.444(3) 18_654
Nd2 N1 2.709(6) 16_544
Nd2 Mn1 3.6351(11) 3_665
Nd2 Mn1 3.6351(11) 2_655
O1 C3 1.248(7) .
O2 C3 1.275(6) .
O3 C8 1.250(7) .
O4 C8 1.245(7) .
O4 Mn1 2.107(4) 3_665
O5 C1 1.445(7) .
O5 Nd1 2.464(3) 2_655
C1 C2 1.494(8) .
C1 H1B 0.9700 .
C1 H1C 0.9700 .
C2 H2A 0.9700 .
C2 H2B 0.9700 .
C3 C4 1.518(7) .
C4 C7' 1.5298(10) .
C4 C7 1.5299(10) .
C4 C6' 1.5296(10) .
C4 C5 1.5297(10) .
C4 C5' 1.5301(10) .
C4 C6 1.5307(10) .
C5 H5A 0.9600 .
C5 H5B 0.9600 .
C5 H5C 0.9600 .
C6 H6A 0.9600 .
C6 H6B 0.9600 .
C6 H6C 0.9600 .
C7 H7A 0.9600 .
C7 H7B 0.9600 .
C7 H7C 0.9600 .
C5' H5'A 0.9600 .
C5' H5'B 0.9600 .
C5' H5'C 0.9600 .
C6' H6'A 0.9600 .
C6' H6'B 0.9600 .
C6' H6'C 0.9600 .
C7' H7'A 0.9600 .
C7' H7'B 0.9600 .
C7' H7'C 0.9600 .
C8 C9 1.538(7) .
C9 C11 1.5294(10) .
C9 C12' 1.5295(10) .
C9 C11' 1.5304(10) .
C9 C10' 1.5303(10) .
C9 C10 1.5302(10) .
C9 C12 1.5305(10) .
C10 H10A 0.9600 .
C10 H10B 0.9600 .
C10 H10C 0.9600 .
C11 H11A 0.9600 .
C11 H11B 0.9600 .
C11 H11C 0.9600 .
C12 H12A 0.9600 .
C12 H12B 0.9600 .
C12 H12C 0.9600 .
C10' H10D 0.9600 .
C10' H10E 0.9600 .
C10' H10F 0.9600 .
C11' H11D 0.9600 .
C11' H11E 0.9600 .
C11' H11F 0.9600 .
C12' H12D 0.9600 .
C12' H12E 0.9600 .
C12' H12F 0.9600 .

loop_
_platon_squeeze_void_nr
_platon_squeeze_void_average_x
_platon_squeeze_void_average_y
_platon_squeeze_void_average_z
_platon_squeeze_void_volume
_platon_squeeze_void_count_electrons
1 0.000 0.000 0.000 344.4 5.4
2 0.000 0.000 0.500 344.4 4.3
3 0.333 0.667 0.167 342.7 4.0
4 0.333 0.667 0.667 342.7 5.0
5 0.667 0.333 0.333 342.2 5.0
6 0.667 0.333 0.833 342.3 4.0
